data_7102105
loop_
_publ_author_name
'Chesman, Anthony S. R.'
'Turner, David R.'
'Price, David J.'
'Moubaraki, Boujemaa'
'Murray, Keith S.'
'Deacon, Glen B.'
'Batten, Stuart R.'

_publ_section_title
;
 Solvothermal vs. bench-top reactions: Control over the formation of
 discrete complexes and coordination polymers
;
_journal_coden_ASTM CHCOFS
_journal_issue 34
_journal_name_full
;
 Chemical Communications (Cambridge, United Kingdom)
;
_journal_page_first 3541
_journal_page_last 3543
_journal_paper_doi 10.1039/b707709b
_journal_year 2007
_chemical_formula_moiety 'C10 H16 Cu1 N6 O6'
_chemical_formula_sum 'C10 H16 Cu N6 O6'
_chemical_formula_weight 379.83
_chemical_name_common
;di(3-amino-3-methoxy-
2nitrosoacrylonitrilate)dimethanolcopper(ii)
;
_chemical_name_systematic
;
di(3-amino-3-methoxy-2nitrosoacrylonitrilate)dimethanolcopper(II)
;
_space_group_IT_number 14
_symmetry_cell_setting monoclinic
_symmetry_space_group_name_Hall '-P 2ybc'
_symmetry_space_group_name_H-M 'P 1 21/c 1'
_atom_sites_solution_hydrogens geom
_atom_sites_solution_primary direct
_atom_sites_solution_secondary difmap
_audit_creation_method SHELXL-97
_cell_angle_alpha 90.00
_cell_angle_beta 97.597(2)
_cell_angle_gamma 90.00
_cell_formula_units_Z 2
_cell_length_a 5.3351(1)
_cell_length_b 15.8068(4)
_cell_length_c 9.3759(3)
_cell_measurement_temperature 123(1)
_cell_volume 783.74(4)
_computing_cell_refinement 'Bruker SMART (Bruker)'
_computing_data_collection 'Bruker SMART (Bruker)'
_computing_data_reduction 'Bruker SAINT (Bruker)'
_computing_molecular_graphics 'X-Seed (Barbour, 1999)'
_computing_publication_material 'CIFTAB (Sheldrick, 1997)'
_computing_structure_refinement 'SHELXL-97 (Sheldrick, 1997)'
_computing_structure_solution 'SHELXS-97 (Sheldrick, 1990)'
_diffrn_ambient_temperature 123(1)
_diffrn_measured_fraction_theta_full 0.997
_diffrn_measured_fraction_theta_max 0.997
_diffrn_measurement_device_type 'Bruker X8 Apex II CCD'
_diffrn_measurement_method 'phi and omega scans'
_diffrn_radiation_monochromator graphite
_diffrn_radiation_source 'fine-focus sealed tube'
_diffrn_radiation_type MoK\a
_diffrn_radiation_wavelength 0.71073
_diffrn_reflns_av_R_equivalents 0.0472
_diffrn_reflns_av_sigmaI/netI 0.0264
_diffrn_reflns_limit_h_max 6
_diffrn_reflns_limit_h_min -6
_diffrn_reflns_limit_k_max 20
_diffrn_reflns_limit_k_min -20
_diffrn_reflns_limit_l_max 12
_diffrn_reflns_limit_l_min -12
_diffrn_reflns_number 9490
_diffrn_reflns_theta_full 27.49
_diffrn_reflns_theta_max 27.49
_diffrn_reflns_theta_min 4.06
_exptl_absorpt_coefficient_mu 1.434
_exptl_absorpt_correction_T_max 0.8939
_exptl_absorpt_correction_T_min 0.7158
_exptl_absorpt_correction_type multi-scan
_exptl_absorpt_process_details SADABS
_exptl_crystal_colour 'dark green'
_exptl_crystal_density_diffrn 1.610
_exptl_crystal_density_method 'not measured'
_exptl_crystal_description needle
_exptl_crystal_F_000 390
_exptl_crystal_size_max 0.25
_exptl_crystal_size_mid 0.10
_exptl_crystal_size_min 0.08
_refine_diff_density_max 0.390
_refine_diff_density_min -0.327
_refine_diff_density_rms 0.057
_refine_ls_extinction_expression Fc^*^=kFc[1+0.001xFc^2^\l^3^/sin(2\q)]^-1/4^
_refine_ls_extinction_method none
_refine_ls_goodness_of_fit_ref 1.122
_refine_ls_hydrogen_treatment mixed
_refine_ls_matrix_type full
_refine_ls_number_parameters 116
_refine_ls_number_reflns 1793
_refine_ls_number_restraints 0
_refine_ls_restrained_S_all 1.122
_refine_ls_R_factor_all 0.0290
_refine_ls_R_factor_gt 0.0273
_refine_ls_shift/su_max 0.000
_refine_ls_shift/su_mean 0.000
_refine_ls_structure_factor_coef Fsqd
_refine_ls_weighting_details 'calc w=1/[\s^2^(Fo^2^)+(0.2000P)^2^+0.0000P] where P=(Fo^2^+2Fc^2^)/3'
_refine_ls_weighting_scheme calc
_refine_ls_wR_factor_gt 0.0646
_refine_ls_wR_factor_ref 0.0656
_reflns_number_gt 1720
_reflns_number_total 1793
_reflns_threshold_expression >2sigma(I)
_cod_data_source_file b707709b.txt
_cod_data_source_block C:\AC326\AC326.CIF
_cod_depositor_comments
;
The following automatic conversions were performed:
'_exptl_absorpt_correction_type' value 'Multi-scan' changed to
'multi-scan' according to
'/home/saulius/struct/CIF-dictionaries/cif_core.dic' dictionary named
'cif_core.dic' version 2.4.1 from 2010-06-29.

Automatic conversion script
Id: cif_fix_enum 1527 2010-12-29 10:47:43Z saulius 
;
_cod_original_sg_symbol_H-M P21/c
_cod_original_formula_sum 'C10 H16 Cu1 N6 O6'
_cod_database_code 7102105

loop_
_symmetry_equiv_pos_as_xyz
'x, y, z'
'-x, y+1/2, -z+1/2'
'-x, -y, -z'
'x, -y-1/2, z-1/2'

loop_
_atom_site_label
_atom_site_type_symbol
_atom_site_fract_x
_atom_site_fract_y
_atom_site_fract_z
_atom_site_U_iso_or_equiv
_atom_site_adp_type
_atom_site_occupancy
_atom_site_symmetry_multiplicity
_atom_site_calc_flag
_atom_site_refinement_flags
Cu1 Cu 0.0000 0.0000 0.5000 0.01484(10) Uani 1 2 d S
O2 O 0.2539(2) 0.20976(7) 0.31554(12) 0.0181(3) Uani 1 1 d .
O3 O 0.3501(2) 0.01968(9) 0.70020(14) 0.0190(3) Uani 1 1 d .
O1 O -0.3162(2) 0.13390(8) 0.61660(13) 0.0202(3) Uani 1 1 d .
N1 N -0.1440(3) 0.11573(9) 0.53921(14) 0.0147(3) Uani 1 1 d .
N3 N 0.1927(3) 0.06831(9) 0.37721(15) 0.0157(3) Uani 1 1 d .
C4 C 0.4271(3) 0.18552(11) 0.21567(18) 0.0204(4) Uani 1 1 d .
H4A H 0.5648 0.1515 0.2662 0.031 Uiso 1 1 calc R
H4B H 0.4971 0.2364 0.1763 0.031 Uiso 1 1 calc R
H4C H 0.3362 0.1522 0.1371 0.031 Uiso 1 1 calc R
N2 N -0.1633(3) 0.33209(10) 0.50094(18) 0.0258(3) Uani 1 1 d .
C1 C -0.0353(3) 0.17673(10) 0.47323(17) 0.0147(3) Uani 1 1 d .
C3 C 0.1511(3) 0.14773(10) 0.38294(16) 0.0145(3) Uani 1 1 d .
C2 C -0.1051(3) 0.26333(11) 0.48607(18) 0.0174(3) Uani 1 1 d .
C5 C 0.2755(4) 0.04696(13) 0.83402(19) 0.0263(4) Uani 1 1 d .
H5A H 0.2025 -0.0008 0.8808 0.039 Uiso 1 1 calc R
H5B H 0.1493 0.0921 0.8161 0.039 Uiso 1 1 calc R
H5C H 0.4236 0.0683 0.8967 0.039 Uiso 1 1 calc R
H3N H 0.297(4) 0.0520(14) 0.332(2) 0.020(5) Uiso 1 1 d .
H3O H 0.427(5) 0.0498(16) 0.673(3) 0.026(7) Uiso 1 1 d .

loop_
_atom_site_aniso_label
_atom_site_aniso_U_11
_atom_site_aniso_U_22
_atom_site_aniso_U_33
_atom_site_aniso_U_23
_atom_site_aniso_U_13
_atom_site_aniso_U_12
Cu1 0.01668(16) 0.01002(15) 0.01982(16) 0.00092(10) 0.00986(11) 0.00043(10)
O2 0.0204(6) 0.0134(6) 0.0227(6) 0.0018(4) 0.0109(5) -0.0018(5)
O3 0.0186(6) 0.0166(6) 0.0234(6) -0.0006(5) 0.0091(5) -0.0025(5)
O1 0.0194(6) 0.0177(6) 0.0268(6) -0.0017(5) 0.0150(5) 0.0005(5)
N1 0.0138(6) 0.0147(6) 0.0167(6) -0.0020(5) 0.0055(5) 0.0000(5)
N3 0.0151(7) 0.0149(7) 0.0190(7) 0.0001(5) 0.0088(5) 0.0000(6)
C4 0.0190(8) 0.0210(8) 0.0232(8) 0.0039(7) 0.0108(7) 0.0002(7)
N2 0.0273(8) 0.0179(8) 0.0344(9) 0.0009(6) 0.0124(7) 0.0012(6)
C1 0.0140(7) 0.0132(7) 0.0173(7) -0.0004(6) 0.0037(6) 0.0000(6)
C3 0.0127(7) 0.0158(8) 0.0151(7) 0.0003(6) 0.0026(6) -0.0019(6)
C2 0.0158(8) 0.0172(8) 0.0205(8) 0.0007(6) 0.0076(6) -0.0015(7)
C5 0.0291(10) 0.0307(10) 0.0202(9) -0.0036(7) 0.0077(7) -0.0022(8)

loop_
_atom_type_symbol
_atom_type_description
_atom_type_scat_dispersion_real
_atom_type_scat_dispersion_imag
_atom_type_scat_source
C C 0.0033 0.0016 'International Tables Vol C Tables 4.2.6.8 and 6.1.1.4'
N N 0.0061 0.0033 'International Tables Vol C Tables 4.2.6.8 and 6.1.1.4'
O O 0.0106 0.0060 'International Tables Vol C Tables 4.2.6.8 and 6.1.1.4'
Cu Cu 0.3201 1.2651 'International Tables Vol C Tables 4.2.6.8 and 6.1.1.4'
H H 0.0000 0.0000 'International Tables Vol C Tables 4.2.6.8 and 6.1.1.4'

loop_
_geom_angle_atom_site_label_1
_geom_angle_atom_site_label_2
_geom_angle_atom_site_label_3
_geom_angle
_geom_angle_site_symmetry_1
_geom_angle_site_symmetry_3
N3 Cu1 N3 180.00(7) . 3_556
N3 Cu1 N1 81.44(6) . .
N3 Cu1 N1 98.56(6) 3_556 .
N3 Cu1 N1 98.56(6) . 3_556
N3 Cu1 N1 81.44(6) 3_556 3_556
N1 Cu1 N1 180.00(7) . 3_556
N3 Cu1 O3 88.54(5) . .
N3 Cu1 O3 91.46(5) 3_556 .
N1 Cu1 O3 90.86(5) . .
N1 Cu1 O3 89.14(5) 3_556 .
N3 Cu1 O3 41.07(5) . 3_656
N3 Cu1 O3 138.93(5) 3_556 3_656
N1 Cu1 O3 120.31(4) . 3_656
N1 Cu1 O3 59.69(4) 3_556 3_656
O3 Cu1 O3 76.27(4) . 3_656
C3 O2 C4 116.85(13) . .
C5 O3 Cu1 115.53(11) . .
C5 O3 H3O 111(2) . .
Cu1 O3 H3O 103.4(19) . .
O1 N1 C1 119.71(14) . .
O1 N1 Cu1 128.45(11) . .
C1 N1 Cu1 111.84(11) . .
C3 N3 Cu1 114.09(11) . .
C3 N3 H3N 118.9(16) . .
Cu1 N3 H3N 126.8(16) . .
O2 C4 H4A 109.5 . .
O2 C4 H4B 109.5 . .
H4A C4 H4B 109.5 . .
O2 C4 H4C 109.5 . .
H4A C4 H4C 109.5 . .
H4B C4 H4C 109.5 . .
N1 C1 C2 121.68(14) . .
N1 C1 C3 114.62(14) . .
C2 C1 C3 123.65(14) . .
N3 C3 O2 128.50(15) . .
N3 C3 C1 117.89(15) . .
O2 C3 C1 113.61(14) . .
N2 C2 C1 177.62(18) . .
O3 C5 H5A 109.5 . .
O3 C5 H5B 109.5 . .
H5A C5 H5B 109.5 . .
O3 C5 H5C 109.5 . .
H5A C5 H5C 109.5 . .
H5B C5 H5C 109.5 . .

loop_
_geom_bond_atom_site_label_1
_geom_bond_atom_site_label_2
_geom_bond_distance
_geom_bond_site_symmetry_2
Cu1 N3 1.9651(14) .
Cu1 N3 1.9651(14) 3_556
Cu1 N1 2.0363(14) .
Cu1 N1 2.0363(14) 3_556
Cu1 O3 2.4863(13) .
Cu1 O3 4.1669(13) 3_656
O2 C3 1.3241(19) .
O2 C4 1.4510(19) .
O3 C5 1.432(2) .
O3 H3O 0.69(3) .
O1 N1 1.2764(17) .
N1 C1 1.320(2) .
N3 C3 1.277(2) .
N3 H3N 0.79(2) .
C4 H4A 0.9800 .
C4 H4B 0.9800 .
C4 H4C 0.9800 .
N2 C2 1.144(2) .
C1 C2 1.428(2) .
C1 C3 1.462(2) .
C5 H5A 0.9800 .
C5 H5B 0.9800 .
C5 H5C 0.9800 .

loop_
_geom_hbond_atom_site_label_D
_geom_hbond_atom_site_label_H
_geom_hbond_atom_site_label_A
_geom_hbond_distance_DH
_geom_hbond_distance_HA
_geom_hbond_distance_DA
_geom_hbond_angle_DHA
_geom_hbond_site_symmetry_A
N3 H3N O3 0.79(2) 2.25(2) 2.9797(19) 154(2) 3_656
O3 H3O O1 0.69(3) 2.03(3) 2.7226(18) 173(3) 1_655
C4 H4B O1 0.98 2.38 3.350(2) 171.6 4_665
